data_4072091
loop_
_publ_author_name
'Cooke, Craig E.'
'Jennings, Michael C.'
'Katz, Michael J.'
'Pomeroy, R. K.'
'Clyburne, Jason A. C.'

_publ_section_title
;
 NHC Complexes of Osmium Clusters: A Structural and Reactivity Study
;
_journal_issue 22
_journal_name_full Organometallics
_journal_page_first 5777
_journal_paper_doi 10.1021/om800577x
_journal_volume 27
_journal_year 2008
_chemical_formula_moiety '2(C30 H25 Cl N2 O9 Os3), C7 H8'
_chemical_formula_sum 'C33.5 H29 Cl N2 O9 Os3'
_chemical_formula_weight 1209.64
_chemical_name_systematic
; 
 ? 
;
_space_group_IT_number 2
_symmetry_cell_setting triclinic
_symmetry_space_group_name_Hall '-P 1'
_symmetry_space_group_name_H-M 'P -1'
_atom_sites_solution_hydrogens geom
_atom_sites_solution_primary direct
_atom_sites_solution_secondary difmap
_audit_creation_method SHELXL-97
_cell_angle_alpha 80.968(2)
_cell_angle_beta 81.369(2)
_cell_angle_gamma 71.935(2)
_cell_formula_units_Z 2
_cell_length_a 8.3651(2)
_cell_length_b 10.8743(3)
_cell_length_c 20.4975(7)
_cell_measurement_reflns_used 6205
_cell_measurement_temperature 100(2)
_cell_measurement_theta_max 30.03
_cell_measurement_theta_min 1.70
_cell_volume 1740.42(9)
_computing_cell_refinement 'DENZO-SMN (Otwinowski & Minor, 1997)'
_computing_data_collection 'COLLECT (Nonius, 1997-2001)'
_computing_data_reduction DENZO-SMN
_computing_molecular_graphics 'SHELXTL/PC (Sheldrick, 2001)'
_computing_publication_material SHELXTL/PC
_computing_structure_refinement 'SHELXL-97 (Sheldrick, 1997)'
_computing_structure_solution 'SHELXS-97 (Sheldrick, 1997)'
_diffrn_ambient_temperature 100(2)
_diffrn_measured_fraction_theta_full 0.996
_diffrn_measured_fraction_theta_max 0.996
_diffrn_measurement_device_type 'Nonius Kappa-CCD'
_diffrn_measurement_method '\f scans, and \w scans with \k offsets'
_diffrn_radiation_monochromator graphite
_diffrn_radiation_source 'fine-focus sealed tube'
_diffrn_radiation_type MoK\a
_diffrn_radiation_wavelength 0.71073
_diffrn_reflns_av_R_equivalents 0.054
_diffrn_reflns_av_sigmaI/netI 0.0540
_diffrn_reflns_limit_h_max 10
_diffrn_reflns_limit_h_min -10
_diffrn_reflns_limit_k_max 13
_diffrn_reflns_limit_k_min -13
_diffrn_reflns_limit_l_max 25
_diffrn_reflns_limit_l_min -25
_diffrn_reflns_number 21096
_diffrn_reflns_theta_full 26.37
_diffrn_reflns_theta_max 26.37
_diffrn_reflns_theta_min 2.58
_diffrn_standards_number 0
_exptl_absorpt_coefficient_mu 11.056
_exptl_absorpt_correction_T_max 0.3275
_exptl_absorpt_correction_T_min 0.1899
_exptl_absorpt_correction_type multi-scan
_exptl_absorpt_process_details 'DENZO-SMN (Otwinowski & Minor, 1997)'
_exptl_crystal_colour orange
_exptl_crystal_density_diffrn 2.308
_exptl_crystal_density_method 'not measured'
_exptl_crystal_description prism
_exptl_crystal_F_000 1122
_exptl_crystal_size_max 0.22
_exptl_crystal_size_mid 0.17
_exptl_crystal_size_min 0.13
_refine_diff_density_max 1.942
_refine_diff_density_min -2.338
_refine_diff_density_rms 0.242
_refine_ls_extinction_method none
_refine_ls_goodness_of_fit_ref 1.028
_refine_ls_hydrogen_treatment mixed
_refine_ls_matrix_type full
_refine_ls_number_parameters 432
_refine_ls_number_reflns 7106
_refine_ls_number_restraints 405
_refine_ls_restrained_S_all 1.002
_refine_ls_R_factor_all 0.0437
_refine_ls_R_factor_gt 0.0340
_refine_ls_shift/su_max 0.009
_refine_ls_shift/su_mean 0.000
_refine_ls_structure_factor_coef Fsqd
_refine_ls_weighting_details 'calc w=1/[\s^2^(Fo^2^)+(0.0442P)^2^] where P=(Fo^2^+2Fc^2^)/3'
_refine_ls_weighting_scheme calc
_refine_ls_wR_factor_gt 0.0802
_refine_ls_wR_factor_ref 0.0836
_reflns_number_gt 6040
_reflns_number_total 7106
_reflns_threshold_expression I>2\s(I)
_cod_data_source_file om800577x_si_011.cif
_cod_data_source_block 05119
_cod_depositor_comments
;
The following automatic conversions were performed:

'_symmetry_cell_setting' value 'Triclinic' changed to 'triclinic'
according to /home/saulius/struct/CIF-dictionaries/cif_core.dic
dictionary named 'cif_core.dic' version 2.4.1 from 2010-06-29.

Automatic conversion script
Id: cif_fix_values 1715 2011-07-08 13:25:40Z adriana 
;
_cod_original_formula_sum 'C33.50 H29 Cl N2 O9 Os3'
_cod_database_code 4072091

loop_
_symmetry_equiv_pos_as_xyz
'x, y, z'
'-x, -y, -z'

loop_
_atom_site_label
_atom_site_type_symbol
_atom_site_fract_x
_atom_site_fract_y
_atom_site_fract_z
_atom_site_U_iso_or_equiv
_atom_site_adp_type
_atom_site_occupancy
_atom_site_symmetry_multiplicity
_atom_site_calc_flag
_atom_site_refinement_flags
_atom_site_disorder_assembly
_atom_site_disorder_group
Os1 Os 0.21668(3) 0.72297(2) 0.248025(12) 0.01139(7) Uani 1 1 d DU . .
Os2 Os -0.01816(3) 0.65229(2) 0.351792(12) 0.01251(7) Uani 1 1 d DU . .
Os3 Os 0.30506(3) 0.47198(2) 0.324304(13) 0.01371(8) Uani 1 1 d U . .
Cl Cl -0.05280(19) 0.68790(16) 0.23272(8) 0.0166(3) Uani 1 1 d U . .
H H 0.083(7) 0.793(6) 0.327(2) 0.026(19) Uiso 1 1 d D . .
C1 C 0.1331(7) 0.9180(6) 0.2029(3) 0.0129(12) Uani 1 1 d U . .
N2 N 0.0432(6) 1.0290(5) 0.2307(3) 0.0143(11) Uani 1 1 d U . .
C3 C 0.0276(8) 1.1370(6) 0.1848(3) 0.0179(14) Uani 1 1 d U . .
H3A H -0.0290 1.2247 0.1924 0.022 Uiso 1 1 calc R . .
C4 C 0.1071(8) 1.0957(6) 0.1273(3) 0.0189(14) Uani 1 1 d U . .
H4A H 0.1175 1.1483 0.0862 0.023 Uiso 1 1 calc R . .
N5 N 0.1714(6) 0.9621(5) 0.1388(3) 0.0148(11) Uani 1 1 d U . .
C13 C 0.4145(8) 0.7434(6) 0.2668(3) 0.0171(13) Uani 1 1 d U . .
O13 O 0.5403(6) 0.7549(5) 0.2781(2) 0.0256(12) Uani 1 1 d U . .
C14 C 0.3363(7) 0.6441(6) 0.1733(3) 0.0155(13) Uani 1 1 d U . .
O14 O 0.4096(6) 0.5848(5) 0.1311(2) 0.0271(12) Uani 1 1 d U . .
O21 O -0.3632(6) 0.8361(5) 0.3971(2) 0.0246(11) Uani 1 1 d U . .
C21 C -0.2323(8) 0.7760(6) 0.3754(3) 0.0151(13) Uani 1 1 d U . .
C23 C 0.0409(8) 0.6287(6) 0.4383(3) 0.0170(13) Uani 1 1 d U . .
O23 O 0.0782(6) 0.6164(5) 0.4913(2) 0.0255(12) Uani 1 1 d U . .
O24 O -0.1703(6) 0.4262(5) 0.3723(2) 0.0265(12) Uani 1 1 d U . .
C24 C -0.1140(8) 0.5094(6) 0.3676(3) 0.0154(13) Uani 1 1 d U . .
C31 C 0.2875(8) 0.3354(7) 0.3945(3) 0.0173(13) Uani 1 1 d U . .
O31 O 0.2803(6) 0.2548(5) 0.4370(3) 0.0265(11) Uani 1 1 d U . .
O32 O 0.6555(6) 0.3709(5) 0.2479(3) 0.0297(12) Uani 1 1 d U . .
C32 C 0.5265(9) 0.4069(6) 0.2778(4) 0.0205(15) Uani 1 1 d U . .
O33 O 0.4448(6) 0.6066(5) 0.4149(2) 0.0267(12) Uani 1 1 d U . .
C33 C 0.3916(8) 0.5586(7) 0.3819(4) 0.0216(15) Uani 1 1 d U . .
O34 O 0.1346(7) 0.3796(5) 0.2261(3) 0.0372(15) Uani 1 1 d U . .
C34 C 0.1948(9) 0.4174(7) 0.2617(4) 0.0221(15) Uani 1 1 d U . .
C51 C 0.2643(4) 0.8877(4) 0.08666(17) 0.0179(14) Uani 1 1 d GU . .
C52 C 0.1769(4) 0.8465(5) 0.0461(2) 0.0181(14) Uani 1 1 d GU . .
C53 C 0.2613(5) 0.7903(4) -0.0107(2) 0.0200(14) Uani 1 1 d GU . .
H53A H 0.2016 0.7621 -0.0384 0.024 Uiso 1 1 calc R . .
C54 C 0.4332(5) 0.7755(4) -0.02678(18) 0.0246(16) Uani 1 1 d GU . .
C55 C 0.5206(4) 0.8168(4) 0.0138(2) 0.0203(14) Uani 1 1 d GU . .
H55A H 0.6380 0.8066 0.0028 0.024 Uiso 1 1 calc R . .
C56 C 0.4361(4) 0.8729(4) 0.07055(19) 0.0137(13) Uani 1 1 d GU . .
C57 C -0.0098(8) 0.8590(7) 0.0638(3) 0.0215(15) Uani 1 1 d U . .
H57A H -0.0747 0.9514 0.0612 0.032 Uiso 1 1 calc R . .
H57B H -0.0280 0.8171 0.1091 0.032 Uiso 1 1 calc R . .
H57C H -0.0473 0.8168 0.0326 0.032 Uiso 1 1 calc R . .
C58 C 0.5202(9) 0.7217(7) -0.0911(4) 0.0284(18) Uani 1 1 d U . .
H58A H 0.6388 0.7215 -0.0966 0.043 Uiso 1 1 calc R . .
H58B H 0.4633 0.7764 -0.1285 0.043 Uiso 1 1 calc R . .
H58C H 0.5150 0.6326 -0.0897 0.043 Uiso 1 1 calc R . .
C59 C 0.5354(8) 0.9148(7) 0.1149(4) 0.0239(16) Uani 1 1 d U . .
H59A H 0.6072 0.8376 0.1393 0.036 Uiso 1 1 calc R . .
H59B H 0.4565 0.9696 0.1466 0.036 Uiso 1 1 calc R . .
H59C H 0.6063 0.9643 0.0875 0.036 Uiso 1 1 calc R . .
C61 C -0.0320(5) 1.0435(4) 0.29717(16) 0.0138(13) Uani 1 1 d GU . .
C62 C -0.2052(4) 1.0618(4) 0.31037(18) 0.0179(14) Uani 1 1 d GU . .
C63 C -0.2881(4) 1.0944(5) 0.3721(2) 0.0183(14) Uani 1 1 d GU . .
H63A H -0.4064 1.1069 0.3811 0.022 Uiso 1 1 calc R . .
C64 C -0.1977(5) 1.1088(5) 0.42061(16) 0.0202(15) Uani 1 1 d GU . .
C65 C -0.0246(5) 1.0905(5) 0.40742(18) 0.0226(15) Uani 1 1 d GU . .
H65A H 0.0372 1.1003 0.4406 0.027 Uiso 1 1 calc R . .
C66 C 0.0583(3) 1.0579(5) 0.3457(2) 0.0168(14) Uani 1 1 d GU . .
C67 C -0.3065(8) 1.0460(7) 0.2578(4) 0.0229(16) Uani 1 1 d U . .
H67A H -0.3024 1.1117 0.2195 0.034 Uiso 1 1 calc R . .
H67B H -0.4243 1.0572 0.2766 0.034 Uiso 1 1 calc R . .
H67C H -0.2579 0.9588 0.2436 0.034 Uiso 1 1 calc R . .
C68 C -0.2899(9) 1.1493(9) 0.4863(4) 0.035(2) Uani 1 1 d U . .
H68A H -0.3387 1.2442 0.4821 0.053 Uiso 1 1 calc R . .
H68B H -0.2106 1.1220 0.5201 0.053 Uiso 1 1 calc R . .
H68C H -0.3805 1.1079 0.4994 0.053 Uiso 1 1 calc R . .
C69 C 0.2472(8) 1.0436(7) 0.3307(4) 0.0265(17) Uani 1 1 d U . .
H69A H 0.2651 1.1096 0.2943 0.040 Uiso 1 1 calc R . .
H69B H 0.3071 0.9566 0.3178 0.040 Uiso 1 1 calc R . .
H69C H 0.2906 1.0553 0.3704 0.040 Uiso 1 1 calc R . .
C71 C 0.830(2) 0.516(2) 0.1076(9) 0.038(3) Uani 0.50 1 d PU A -1
H71A H 0.9051 0.5080 0.1414 0.058 Uiso 0.50 1 calc PR A -1
H71B H 0.7793 0.4440 0.1172 0.058 Uiso 0.50 1 calc PR A -1
H71C H 0.7408 0.5990 0.1081 0.058 Uiso 0.50 1 calc PR A -1
C72 C 0.9318(12) 0.5094(14) 0.0396(4) 0.026(3) Uani 0.50 1 d PGU A -1
C73 C 1.0992(13) 0.5101(11) 0.0338(5) 0.030(3) Uani 0.50 1 d PGU A -1
H73A H 1.1464 0.5191 0.0716 0.036 Uiso 0.50 1 calc PR A -1
C74 C 1.1975(10) 0.4978(12) -0.0271(6) 0.038(4) Uani 0.50 1 d PGU A -1
H74A H 1.3119 0.4983 -0.0311 0.046 Uiso 0.50 1 calc PR A -1
C75 C 1.1284(14) 0.4847(14) -0.0823(5) 0.038(3) Uani 0.50 1 d PGU A -1
H75A H 1.1957 0.4763 -0.1240 0.046 Uiso 0.50 1 calc PR A -1
C76 C 0.9610(15) 0.4840(12) -0.0766(5) 0.037(4) Uani 0.50 1 d PGU A -1
H76A H 0.9138 0.4751 -0.1143 0.044 Uiso 0.50 1 calc PR A -1
C77 C 0.8627(10) 0.4964(12) -0.0156(6) 0.030(3) Uani 0.50 1 d PGU A -1
H77A H 0.7483 0.4959 -0.0117 0.036 Uiso 0.50 1 calc PR A -1

loop_
_atom_site_aniso_label
_atom_site_aniso_U_11
_atom_site_aniso_U_22
_atom_site_aniso_U_33
_atom_site_aniso_U_23
_atom_site_aniso_U_13
_atom_site_aniso_U_12
Os1 0.01015(13) 0.01141(14) 0.01133(14) -0.00101(10) 0.00037(9) -0.00220(10)
Os2 0.01109(13) 0.01330(14) 0.01216(14) -0.00034(10) 0.00040(9) -0.00349(10)
Os3 0.01380(13) 0.01118(14) 0.01443(14) -0.00118(10) -0.00108(10) -0.00157(10)
Cl 0.0150(7) 0.0212(9) 0.0147(8) -0.0010(7) -0.0030(6) -0.0070(7)
C1 0.013(3) 0.009(3) 0.015(3) 0.001(2) 0.001(2) -0.003(2)
N2 0.014(3) 0.010(3) 0.018(3) -0.005(2) 0.004(2) -0.003(2)
C3 0.018(3) 0.012(3) 0.021(3) -0.002(3) 0.005(3) -0.003(3)
C4 0.017(3) 0.015(3) 0.019(3) 0.006(3) -0.004(3) 0.000(3)
N5 0.014(3) 0.016(3) 0.011(3) -0.004(2) 0.004(2) -0.001(2)
C13 0.015(3) 0.017(3) 0.015(3) 0.004(3) -0.002(2) -0.003(3)
O13 0.017(2) 0.035(3) 0.028(3) -0.002(2) -0.002(2) -0.014(2)
C14 0.009(3) 0.015(3) 0.021(3) 0.004(3) -0.007(2) -0.002(3)
O14 0.034(3) 0.019(3) 0.020(3) -0.005(2) 0.005(2) 0.001(2)
O21 0.018(2) 0.025(3) 0.028(3) -0.005(2) 0.004(2) -0.004(2)
C21 0.019(3) 0.012(3) 0.013(3) 0.006(3) 0.000(2) -0.009(2)
C23 0.013(3) 0.015(3) 0.022(3) -0.002(3) 0.008(2) -0.008(3)
O23 0.029(3) 0.039(3) 0.011(2) -0.001(2) -0.002(2) -0.015(2)
O24 0.036(3) 0.027(3) 0.021(3) 0.007(2) -0.009(2) -0.018(2)
C24 0.017(3) 0.018(3) 0.008(3) 0.002(3) -0.004(2) -0.002(3)
C31 0.016(3) 0.016(3) 0.019(3) -0.009(3) 0.002(3) 0.000(3)
O31 0.025(3) 0.021(3) 0.028(3) 0.001(2) 0.006(2) -0.005(2)
O32 0.019(3) 0.030(3) 0.034(3) -0.002(3) 0.009(2) -0.004(2)
C32 0.023(3) 0.012(3) 0.025(4) -0.006(3) -0.003(3) 0.000(3)
O33 0.027(3) 0.031(3) 0.026(3) -0.010(2) -0.009(2) -0.009(2)
C33 0.013(3) 0.021(4) 0.025(4) -0.003(3) 0.000(3) 0.001(3)
O34 0.046(3) 0.032(3) 0.042(4) -0.015(3) -0.020(3) -0.011(3)
C34 0.023(3) 0.014(3) 0.025(4) -0.003(3) 0.003(3) -0.002(3)
C51 0.020(3) 0.017(3) 0.016(3) -0.001(3) -0.001(2) -0.006(3)
C52 0.022(3) 0.015(3) 0.015(3) 0.001(3) 0.001(3) -0.004(3)
C53 0.021(3) 0.015(4) 0.020(4) -0.003(3) -0.005(3) 0.002(3)
C54 0.031(4) 0.017(4) 0.021(4) -0.004(3) 0.002(3) -0.001(3)
C55 0.027(3) 0.017(4) 0.009(3) 0.005(3) 0.003(3) -0.001(3)
C56 0.013(3) 0.013(3) 0.012(3) 0.002(3) 0.002(2) -0.003(3)
C57 0.016(3) 0.027(4) 0.020(4) -0.001(3) -0.003(3) -0.004(3)
C58 0.036(4) 0.026(4) 0.018(4) -0.006(3) 0.005(3) -0.004(3)
C59 0.021(4) 0.027(4) 0.022(4) -0.002(3) -0.004(3) -0.004(3)
C61 0.019(3) 0.009(3) 0.012(3) -0.004(3) 0.004(2) -0.003(3)
C62 0.018(3) 0.011(3) 0.021(3) 0.001(3) 0.000(3) -0.001(3)
C63 0.017(3) 0.016(3) 0.020(3) 0.001(3) 0.005(2) -0.007(3)
C64 0.023(3) 0.020(4) 0.016(3) -0.004(3) 0.004(3) -0.006(3)
C65 0.021(3) 0.026(4) 0.018(4) -0.004(3) -0.002(3) -0.003(3)
C66 0.012(3) 0.016(3) 0.019(3) -0.006(3) 0.001(2) 0.001(3)
C67 0.016(3) 0.023(4) 0.025(4) -0.005(3) 0.004(3) -0.001(3)
C68 0.024(4) 0.056(6) 0.024(4) -0.015(4) 0.008(3) -0.007(4)
C69 0.022(3) 0.028(4) 0.032(4) -0.010(4) -0.001(3) -0.009(3)
C71 0.036(6) 0.034(5) 0.036(8) 0.014(8) 0.001(5) -0.006(6)
C72 0.019(6) 0.017(7) 0.035(7) 0.004(7) -0.004(5) 0.000(6)
C73 0.024(5) 0.025(5) 0.042(7) -0.005(6) -0.002(5) -0.008(5)
C74 0.022(7) 0.022(8) 0.061(9) -0.008(8) 0.006(6) 0.002(7)
C75 0.036(6) 0.034(5) 0.036(8) 0.014(8) 0.001(5) -0.006(6)
C76 0.041(8) 0.035(9) 0.027(7) 0.011(7) -0.006(6) -0.007(8)
C77 0.024(5) 0.025(5) 0.042(7) -0.005(6) -0.002(5) -0.008(5)

loop_
_atom_type_symbol
_atom_type_description
_atom_type_scat_dispersion_real
_atom_type_scat_dispersion_imag
_atom_type_scat_source
C C 0.0033 0.0016 'International Tables Vol C Tables 4.2.6.8 and 6.1.1.4'
H H 0.0000 0.0000 'International Tables Vol C Tables 4.2.6.8 and 6.1.1.4'
N N 0.0061 0.0033 'International Tables Vol C Tables 4.2.6.8 and 6.1.1.4'
O O 0.0106 0.0060 'International Tables Vol C Tables 4.2.6.8 and 6.1.1.4'
Cl Cl 0.1484 0.1585 'International Tables Vol C Tables 4.2.6.8 and 6.1.1.4'
Os Os -1.2165 7.6030 'International Tables Vol C Tables 4.2.6.8 and 6.1.1.4'

loop_
_geom_angle_atom_site_label_1
_geom_angle_atom_site_label_2
_geom_angle_atom_site_label_3
_geom_angle
C13 Os1 C14 88.7(3)
C13 Os1 C1 92.6(3)
C14 Os1 C1 99.0(3)
C13 Os1 Cl 175.2(2)
C14 Os1 Cl 94.46(18)
C1 Os1 Cl 90.51(17)
C13 Os1 Os2 120.9(2)
C14 Os1 Os2 132.5(2)
C1 Os1 Os2 114.19(16)
Cl Os1 Os2 54.38(4)
C13 Os1 Os3 88.0(2)
C14 Os1 Os3 88.4(2)
C1 Os1 Os3 172.62(16)
Cl Os1 Os3 88.53(4)
Os2 Os1 Os3 59.611(9)
C13 Os1 H 95.0(17)
C14 Os1 H 174.9(14)
C1 Os1 H 84.3(18)
Cl Os1 H 81.6(17)
Os2 Os1 H 42.4(14)
Os3 Os1 H 88.3(18)
C23 Os2 C24 93.7(3)
C23 Os2 C21 91.8(3)
C24 Os2 C21 92.5(3)
C23 Os2 Cl 171.21(19)
C24 Os2 Cl 92.69(18)
C21 Os2 Cl 93.98(19)
C23 Os2 Os3 84.81(19)
C24 Os2 Os3 88.75(18)
C21 Os2 Os3 176.40(18)
Cl Os2 Os3 89.31(4)
C23 Os2 Os1 116.39(19)
C24 Os2 Os1 132.19(18)
C21 Os2 Os1 120.6(2)
Cl Os2 Os1 54.86(4)
Os3 Os2 Os1 60.357(9)
C23 Os2 H 91.3(18)
C24 Os2 H 174.3(15)
C21 Os2 H 90.0(17)
Cl Os2 H 82.0(17)
Os3 Os2 H 89.0(18)
Os1 Os2 H 42.5(14)
C31 Os3 C32 104.5(3)
C31 Os3 C34 95.9(3)
C32 Os3 C34 93.0(3)
C31 Os3 C33 91.7(3)
C32 Os3 C33 91.8(3)
C34 Os3 C33 169.7(3)
C31 Os3 Os2 98.78(18)
C32 Os3 Os2 156.7(2)
C34 Os3 Os2 84.40(19)
C33 Os3 Os2 87.58(18)
C31 Os3 Os1 158.51(18)
C32 Os3 Os1 96.7(2)
C34 Os3 Os1 86.1(2)
C33 Os3 Os1 84.3(2)
Os2 Os3 Os1 60.031(9)
Os2 Cl Os1 70.76(4)
N5 C1 N2 103.6(5)
N5 C1 Os1 126.3(4)
N2 C1 Os1 129.9(5)
C1 N2 C3 111.2(5)
C1 N2 C61 129.2(5)
C3 N2 C61 119.5(5)
C4 C3 N2 106.9(6)
C4 C3 H3A 126.5
N2 C3 H3A 126.5
C3 C4 N5 107.1(6)
C3 C4 H4A 126.4
N5 C4 H4A 126.4
C1 N5 C4 111.2(5)
C1 N5 C51 127.8(5)
C4 N5 C51 121.0(5)
O13 C13 Os1 179.1(6)
O14 C14 Os1 173.5(6)
O21 C21 Os2 169.9(6)
O23 C23 Os2 178.6(6)
O24 C24 Os2 175.3(6)
O31 C31 Os3 178.2(6)
O32 C32 Os3 177.3(7)
O33 C33 Os3 178.5(6)
O34 C34 Os3 176.7(6)
C52 C51 C56 120.0
C52 C51 N5 119.0(3)
C56 C51 N5 120.3(3)
C53 C52 C51 120.0
C53 C52 C57 119.3(3)
C51 C52 C57 120.6(3)
C52 C53 C54 120.0
C52 C53 H53A 120.0
C54 C53 H53A 120.0
C55 C54 C53 120.0
C55 C54 C58 120.9(4)
C53 C54 C58 119.0(4)
C56 C55 C54 120.0
C56 C55 H55A 120.0
C54 C55 H55A 120.0
C55 C56 C51 120.0
C55 C56 C59 119.0(4)
C51 C56 C59 121.0(4)
C52 C57 H57A 109.5
C52 C57 H57B 109.5
H57A C57 H57B 109.5
C52 C57 H57C 109.5
H57A C57 H57C 109.5
H57B C57 H57C 109.5
C54 C58 H58A 109.5
C54 C58 H58B 109.5
H58A C58 H58B 109.5
C54 C58 H58C 109.5
H58A C58 H58C 109.5
H58B C58 H58C 109.5
C56 C59 H59A 109.5
C56 C59 H59B 109.5
H59A C59 H59B 109.5
C56 C59 H59C 109.5
H59A C59 H59C 109.5
H59B C59 H59C 109.5
C62 C61 C66 120.0
C62 C61 N2 118.0(3)
C66 C61 N2 121.4(3)
C63 C62 C61 120.0
C63 C62 C67 119.2(3)
C61 C62 C67 120.8(3)
C64 C63 C62 120.0
C64 C63 H63A 120.0
C62 C63 H63A 120.0
C63 C64 C65 120.0
C63 C64 C68 119.5(4)
C65 C64 C68 120.5(4)
C66 C65 C64 120.0
C66 C65 H65A 120.0
C64 C65 H65A 120.0
C65 C66 C61 120.0
C65 C66 C69 119.6(4)
C61 C66 C69 120.4(4)
C62 C67 H67A 109.5
C62 C67 H67B 109.5
H67A C67 H67B 109.5
C62 C67 H67C 109.5
H67A C67 H67C 109.5
H67B C67 H67C 109.5
C64 C68 H68A 109.5
C64 C68 H68B 109.5
H68A C68 H68B 109.5
C64 C68 H68C 109.5
H68A C68 H68C 109.5
H68B C68 H68C 109.5
C66 C69 H69A 109.5
C66 C69 H69B 109.5
H69A C69 H69B 109.5
C66 C69 H69C 109.5
H69A C69 H69C 109.5
H69B C69 H69C 109.5
C73 C72 C77 120.0
C73 C72 C71 118.8(11)
C77 C72 C71 121.1(11)
C74 C73 C72 120.0
C74 C73 H73A 120.0
C72 C73 H73A 120.0
C73 C74 C75 120.0
C73 C74 H74A 120.0
C75 C74 H74A 120.0
C76 C75 C74 120.0
C76 C75 H75A 120.0
C74 C75 H75A 120.0
C75 C76 C77 120.0
C75 C76 H76A 120.0
C77 C76 H76A 120.0
C76 C77 C72 120.0
C76 C77 H77A 120.0
C72 C77 H77A 120.0

loop_
_geom_bond_atom_site_label_1
_geom_bond_atom_site_label_2
_geom_bond_distance
Os1 C13 1.839(6)
Os1 C14 1.872(7)
Os1 C1 2.122(6)
Os1 Cl 2.4715(15)
Os1 Os2 2.8536(4)
Os1 Os3 2.8629(4)
Os1 H 1.93(4)
Os2 C23 1.869(7)
Os2 C24 1.923(7)
Os2 C21 1.925(6)
Os2 Cl 2.4569(16)
Os2 Os3 2.8415(3)
Os2 H 1.93(4)
Os3 C31 1.923(8)
Os3 C32 1.926(7)
Os3 C34 1.945(7)
Os3 C33 1.959(7)
C1 N5 1.353(8)
C1 N2 1.368(7)
N2 C3 1.370(9)
N2 C61 1.423(6)
C3 C4 1.333(9)
C3 H3A 0.9500
C4 N5 1.379(8)
C4 H4A 0.9500
N5 C51 1.425(5)
C13 O13 1.158(7)
C14 O14 1.145(7)
O21 C21 1.150(7)
C23 O23 1.152(8)
O24 C24 1.128(8)
C31 O31 1.144(8)
O32 C32 1.144(8)
O33 C33 1.128(8)
O34 C34 1.135(8)
C51 C52 1.3900
C51 C56 1.3900
C52 C53 1.3900
C52 C57 1.517(7)
C53 C54 1.3900
C53 H53A 0.9500
C54 C55 1.3900
C54 C58 1.517(7)
C55 C56 1.3900
C55 H55A 0.9500
C56 C59 1.522(7)
C57 H57A 0.9800
C57 H57B 0.9800
C57 H57C 0.9800
C58 H58A 0.9800
C58 H58B 0.9800
C58 H58C 0.9800
C59 H59A 0.9800
C59 H59B 0.9800
C59 H59C 0.9800
C61 C62 1.3900
C61 C66 1.3900
C62 C63 1.3900
C62 C67 1.527(7)
C63 C64 1.3900
C63 H63A 0.9500
C64 C65 1.3900
C64 C68 1.505(7)
C65 C66 1.3900
C65 H65A 0.9500
C66 C69 1.527(7)
C67 H67A 0.9800
C67 H67B 0.9800
C67 H67C 0.9800
C68 H68A 0.9800
C68 H68B 0.9800
C68 H68C 0.9800
C69 H69A 0.9800
C69 H69B 0.9800
C69 H69C 0.9800
C71 C72 1.519(18)
C71 H71A 0.9800
C71 H71B 0.9800
C71 H71C 0.9800
C72 C73 1.3900
C72 C77 1.3900
C73 C74 1.3900
C73 H73A 0.9500
C74 C75 1.3900
C74 H74A 0.9500
C75 C76 1.3900
C75 H75A 0.9500
C76 C77 1.3900
C76 H76A 0.9500
C77 H77A 0.9500

loop_
_geom_torsion_atom_site_label_1
_geom_torsion_atom_site_label_2
_geom_torsion_atom_site_label_3
_geom_torsion_atom_site_label_4
_geom_torsion
C13 Os1 Os2 C23 0.0(3)
C14 Os1 Os2 C23 120.9(3)
C1 Os1 Os2 C23 -109.0(3)
Cl Os1 Os2 C23 179.1(2)
Os3 Os1 Os2 C23 66.5(2)
C13 Os1 Os2 C24 -123.2(3)
C14 Os1 Os2 C24 -2.3(3)
C1 Os1 Os2 C24 127.9(3)
Cl Os1 Os2 C24 55.9(2)
Os3 Os1 Os2 C24 -56.7(2)
C13 Os1 Os2 C21 109.5(3)
C14 Os1 Os2 C21 -129.6(3)
C1 Os1 Os2 C21 0.5(3)
Cl Os1 Os2 C21 -71.4(2)
Os3 Os1 Os2 C21 176.0(2)
C13 Os1 Os2 Cl -179.1(2)
C14 Os1 Os2 Cl -58.2(2)
C1 Os1 Os2 Cl 71.95(18)
Os3 Os1 Os2 Cl -112.55(5)
C13 Os1 Os2 Os3 -66.5(2)
C14 Os1 Os2 Os3 54.4(2)
C1 Os1 Os2 Os3 -175.49(18)
Cl Os1 Os2 Os3 112.55(5)
C23 Os2 Os3 C31 51.7(3)
C24 Os2 Os3 C31 -42.1(3)
C21 Os2 Os3 C31 69(3)
Cl Os2 Os3 C31 -134.79(19)
Os1 Os2 Os3 C31 176.16(19)
C23 Os2 Os3 C32 -128.6(5)
C24 Os2 Os3 C32 137.6(5)
C21 Os2 Os3 C32 -111(3)
Cl Os2 Os3 C32 44.9(5)
Os1 Os2 Os3 C32 -4.1(5)
C23 Os2 Os3 C34 146.9(3)
C24 Os2 Os3 C34 53.0(3)
C21 Os2 Os3 C34 164(3)
Cl Os2 Os3 C34 -39.7(2)
Os1 Os2 Os3 C34 -88.7(2)
C23 Os2 Os3 C33 -39.6(3)
C24 Os2 Os3 C33 -133.5(3)
C21 Os2 Os3 C33 -22(3)
Cl Os2 Os3 C33 133.8(2)
Os1 Os2 Os3 C33 84.8(2)
C23 Os2 Os3 Os1 -124.4(2)
C24 Os2 Os3 Os1 141.75(18)
C21 Os2 Os3 Os1 -107(3)
Cl Os2 Os3 Os1 49.05(4)
C13 Os1 Os3 C31 117.6(5)
C14 Os1 Os3 C31 -153.6(5)
C1 Os1 Os3 C31 23.5(14)
Cl Os1 Os3 C31 -59.1(5)
Os2 Os1 Os3 C31 -10.4(5)
C13 Os1 Os3 C32 -53.6(3)
C14 Os1 Os3 C32 35.2(3)
C1 Os1 Os3 C32 -147.7(13)
Cl Os1 Os3 C32 129.68(19)
Os2 Os1 Os3 C32 178.35(19)
C13 Os1 Os3 C34 -146.2(3)
C14 Os1 Os3 C34 -57.4(3)
C1 Os1 Os3 C34 119.7(13)
Cl Os1 Os3 C34 37.1(2)
Os2 Os1 Os3 C34 85.8(2)
C13 Os1 Os3 C33 37.5(3)
C14 Os1 Os3 C33 126.3(3)
C1 Os1 Os3 C33 -56.6(13)
Cl Os1 Os3 C33 -139.2(2)
Os2 Os1 Os3 C33 -90.51(19)
C13 Os1 Os3 Os2 128.0(2)
C14 Os1 Os3 Os2 -143.18(18)
C1 Os1 Os3 Os2 33.9(13)
Cl Os1 Os3 Os2 -48.68(4)
C23 Os2 Cl Os1 -5.5(13)
C24 Os2 Cl Os1 -142.11(18)
C21 Os2 Cl Os1 125.15(19)
Os3 Os2 Cl Os1 -53.39(3)
C13 Os1 Cl Os2 10(2)
C14 Os1 Cl Os2 141.1(2)
C1 Os1 Cl Os2 -119.85(17)
Os3 Os1 Cl Os2 52.84(3)
C13 Os1 C1 N5 86.0(6)
C14 Os1 C1 N5 -3.1(6)
Cl Os1 C1 N5 -97.7(5)
Os2 Os1 C1 N5 -148.4(5)
Os3 Os1 C1 N5 179.8(9)
C13 Os1 C1 N2 -87.8(6)
C14 Os1 C1 N2 -177.0(5)
Cl Os1 C1 N2 88.4(5)
Os2 Os1 C1 N2 37.8(6)
Os3 Os1 C1 N2 6.0(17)
N5 C1 N2 C3 0.0(7)
Os1 C1 N2 C3 174.8(5)
N5 C1 N2 C61 179.3(5)
Os1 C1 N2 C61 -5.8(9)
C1 N2 C3 C4 0.2(7)
C61 N2 C3 C4 -179.3(5)
N2 C3 C4 N5 -0.2(7)
N2 C1 N5 C4 -0.1(7)
Os1 C1 N5 C4 -175.2(4)
N2 C1 N5 C51 -179.8(5)
Os1 C1 N5 C51 5.0(9)
C3 C4 N5 C1 0.2(7)
C3 C4 N5 C51 180.0(5)
C14 Os1 C13 O13 -26(46)
C1 Os1 C13 O13 -125(46)
Cl Os1 C13 O13 106(45)
Os2 Os1 C13 O13 115(46)
Os3 Os1 C13 O13 63(46)
C13 Os1 C14 O14 101(5)
C1 Os1 C14 O14 -167(5)
Cl Os1 C14 O14 -76(5)
Os2 Os1 C14 O14 -32(5)
Os3 Os1 C14 O14 13(5)
C23 Os2 C21 O21 -51(3)
C24 Os2 C21 O21 42(3)
Cl Os2 C21 O21 135(3)
Os3 Os2 C21 O21 -69(5)
Os1 Os2 C21 O21 -174(3)
C24 Os2 C23 O23 -172(25)
C21 Os2 C23 O23 -79(25)
Cl Os2 C23 O23 52(26)
Os3 Os2 C23 O23 100(25)
Os1 Os2 C23 O23 47(25)
C23 Os2 C24 O24 -167(7)
C21 Os2 C24 O24 101(7)
Cl Os2 C24 O24 7(7)
Os3 Os2 C24 O24 -83(7)
Os1 Os2 C24 O24 -36(7)
C32 Os3 C31 O31 68(19)
C34 Os3 C31 O31 163(19)
C33 Os3 C31 O31 -24(19)
Os2 Os3 C31 O31 -112(19)
Os1 Os3 C31 O31 -103(19)
C31 Os3 C32 O32 148(13)
C34 Os3 C32 O32 51(13)
C33 Os3 C32 O32 -119(13)
Os2 Os3 C32 O32 -31(14)
Os1 Os3 C32 O32 -35(13)
C31 Os3 C33 O33 78(27)
C32 Os3 C33 O33 -27(27)
C34 Os3 C33 O33 -144(26)
Os2 Os3 C33 O33 176(100)
Os1 Os3 C33 O33 -123(27)
C31 Os3 C34 O34 -41(12)
C32 Os3 C34 O34 64(12)
C33 Os3 C34 O34 -178(100)
Os2 Os3 C34 O34 -139(12)
Os1 Os3 C34 O34 161(12)
C1 N5 C51 C52 92.9(6)
C4 N5 C51 C52 -86.8(6)
C1 N5 C51 C56 -96.3(6)
C4 N5 C51 C56 84.0(6)
C56 C51 C52 C53 0.0
N5 C51 C52 C53 170.8(5)
C56 C51 C52 C57 178.5(5)
N5 C51 C52 C57 -10.7(6)
C51 C52 C53 C54 0.0
C57 C52 C53 C54 -178.6(5)
C52 C53 C54 C55 0.0
C52 C53 C54 C58 -176.3(5)
C53 C54 C55 C56 0.0
C58 C54 C55 C56 176.2(5)
C54 C55 C56 C51 0.0
C54 C55 C56 C59 178.8(5)
C52 C51 C56 C55 0.0
N5 C51 C56 C55 -170.7(5)
C52 C51 C56 C59 -178.8(5)
N5 C51 C56 C59 10.6(6)
C1 N2 C61 C62 -100.9(6)
C3 N2 C61 C62 78.5(6)
C1 N2 C61 C66 88.2(6)
C3 N2 C61 C66 -92.4(6)
C66 C61 C62 C63 0.0
N2 C61 C62 C63 -171.0(4)
C66 C61 C62 C67 -179.8(5)
N2 C61 C62 C67 9.2(5)
C61 C62 C63 C64 0.0
C67 C62 C63 C64 179.8(5)
C62 C63 C64 C65 0.0
C62 C63 C64 C68 177.6(6)
C63 C64 C65 C66 0.0
C68 C64 C65 C66 -177.6(6)
C64 C65 C66 C61 0.0
C64 C65 C66 C69 177.5(5)
C62 C61 C66 C65 0.0
N2 C61 C66 C65 170.7(5)
C62 C61 C66 C69 -177.5(5)
N2 C61 C66 C69 -6.7(6)
C77 C72 C73 C74 0.0
C71 C72 C73 C74 176.7(18)
C72 C73 C74 C75 0.0
C73 C74 C75 C76 0.0
C74 C75 C76 C77 0.0
C75 C76 C77 C72 0.0
C73 C72 C77 C76 0.0
C71 C72 C77 C76 -176.6(18)
